data_7155143
loop_
_publ_author_name
'Chen, Liang'
'Sun, Jing'
'Xie, Ju'
'Yan, Chao-Guo'

_publ_section_title
;
 Molecular diversity of the three-component reaction of \a-amino acids,
 dialkyl acetylenedicarboxylates and N-substituted maleimides.
;
_journal_issue 27
_journal_name_full 'Organic &amp; biomolecular chemistry'
_journal_page_first 6497
_journal_page_last 6507
_journal_paper_doi 10.1039/c6ob00921b
_journal_volume 14
_journal_year 2016
_chemical_formula_moiety 'C18 H19 Br N2 O6'
_chemical_formula_sum 'C18 H19 Br N2 O6'
_chemical_formula_weight 439.26
_space_group_crystal_system triclinic
_space_group_IT_number 2
_space_group_name_Hall '-P 1'
_space_group_name_H-M_alt 'P -1'
_symmetry_space_group_name_Hall '-P 1'
_symmetry_space_group_name_H-M 'P -1'
_atom_sites_solution_hydrogens geom
_audit_creation_method SHELXL-2014/7
_audit_update_record
;
2016-04-28 deposited with the CCDC.
2016-05-31 downloaded from the CCDC.
;
_cell_angle_alpha 110.960(7)
_cell_angle_beta 91.815(8)
_cell_angle_gamma 93.310(8)
_cell_formula_units_Z 2
_cell_length_a 7.1148(17)
_cell_length_b 11.372(3)
_cell_length_c 12.653(3)
_cell_measurement_reflns_used 7485
_cell_measurement_temperature 293(2)
_cell_measurement_theta_max 27.54
_cell_measurement_theta_min 2.87
_cell_volume 952.9(4)
_computing_structure_refinement 'SHELXL-2014/7 (Sheldrick, 2014)'
_diffrn_ambient_temperature 293(2)
_diffrn_measured_fraction_theta_full 0.992
_diffrn_measured_fraction_theta_max 0.985
_diffrn_measurement_device_type 'CCD area detector'
_diffrn_measurement_method 'phi and omega scans'
_diffrn_radiation_source 'fine-focus sealed tube'
_diffrn_radiation_type MoK\a
_diffrn_radiation_wavelength 0.71073
_diffrn_reflns_av_R_equivalents 0.0576
_diffrn_reflns_av_unetI/netI 0.0586
_diffrn_reflns_Laue_measured_fraction_full 0.992
_diffrn_reflns_Laue_measured_fraction_max 0.985
_diffrn_reflns_limit_h_max 8
_diffrn_reflns_limit_h_min -9
_diffrn_reflns_limit_k_max 14
_diffrn_reflns_limit_k_min -14
_diffrn_reflns_limit_l_max 16
_diffrn_reflns_limit_l_min -14
_diffrn_reflns_number 13870
_diffrn_reflns_point_group_measured_fraction_full 0.992
_diffrn_reflns_point_group_measured_fraction_max 0.985
_diffrn_reflns_theta_full 25.242
_diffrn_reflns_theta_max 27.650
_diffrn_reflns_theta_min 1.923
_exptl_absorpt_coefficient_mu 2.194
_exptl_absorpt_correction_T_max 0.617
_exptl_absorpt_correction_T_min 0.546
_exptl_absorpt_correction_type multi-scan
_exptl_absorpt_process_details sadabs
_exptl_crystal_colour colorless
_exptl_crystal_density_diffrn 1.531
_exptl_crystal_description block
_exptl_crystal_F_000 448
_exptl_crystal_size_max 0.280
_exptl_crystal_size_mid 0.240
_exptl_crystal_size_min 0.220
_refine_diff_density_max 0.559
_refine_diff_density_min -0.812
_refine_diff_density_rms 0.090
_refine_ls_extinction_coef 0.055(5)
_refine_ls_extinction_expression Fc^*^=kFc[1+0.001xFc^2^\l^3^/sin(2\q)]^-1/4^
_refine_ls_extinction_method 'SHELXL-2014/7 (Sheldrick 2014'
_refine_ls_goodness_of_fit_ref 1.085
_refine_ls_hydrogen_treatment constr
_refine_ls_matrix_type full
_refine_ls_number_parameters 248
_refine_ls_number_reflns 4378
_refine_ls_number_restraints 0
_refine_ls_restrained_S_all 1.085
_refine_ls_R_factor_all 0.0735
_refine_ls_R_factor_gt 0.0552
_refine_ls_shift/su_max 0.001
_refine_ls_shift/su_mean 0.000
_refine_ls_structure_factor_coef Fsqd
_refine_ls_weighting_details 'w=1/[\s^2^(Fo^2^)+(0.0665P)^2^+0.3894P] where P=(Fo^2^+2Fc^2^)/3'
_refine_ls_weighting_scheme calc
_refine_ls_wR_factor_gt 0.1315
_refine_ls_wR_factor_ref 0.1398
_reflns_Friedel_coverage 0.000
_reflns_number_gt 3375
_reflns_number_total 4378
_reflns_threshold_expression 'I > 2\s(I)'
_cod_data_source_file c6ob00921b2.cif
_cod_data_source_block 5cc
_cod_depositor_comments 'Adding full bibliography for 7155130--7155143.cif.'
_cod_database_code 7155143
_shelx_shelxl_version_number 2014/7
_shelx_space_group_comment
;
The symmetry employed for this shelxl refinement is uniquely defined
by the following loop, which should always be used as a source of
symmetry information in preference to the above space-group names.
They are only intended as comments.
;
_shelx_estimated_absorpt_t_min 0.579
_shelx_estimated_absorpt_t_max 0.644

loop_
_space_group_symop_operation_xyz
'x, y, z'
'-x, -y, -z'

loop_
_atom_site_label
_atom_site_type_symbol
_atom_site_fract_x
_atom_site_fract_y
_atom_site_fract_z
_atom_site_U_iso_or_equiv
_atom_site_adp_type
_atom_site_occupancy
_atom_site_site_symmetry_order
_atom_site_calc_flag
_atom_site_refinement_flags_posn
_atom_site_refinement_flags_adp
Br1 Br 1.24199(5) 0.95562(3) 0.91204(3) 0.0592(2) Uani 1 1 d . .
C1 C 1.1557(5) 0.5826(3) 0.6976(3) 0.0467(7) Uani 1 1 d . .
H1 H 1.1929 0.5328 0.6267 0.056 Uiso 1 1 calc R U
C2 C 1.2143(5) 0.7094(3) 0.7436(3) 0.0485(8) Uani 1 1 d . .
H2 H 1.2915 0.7457 0.7038 0.058 Uiso 1 1 calc R U
C3 C 1.1577(4) 0.7817(3) 0.8485(3) 0.0410(7) Uani 1 1 d . .
C4 C 1.0455(5) 0.7297(3) 0.9097(3) 0.0445(7) Uani 1 1 d . .
H4 H 1.0095 0.7794 0.9810 0.053 Uiso 1 1 calc R U
C5 C 0.9869(4) 0.6027(3) 0.8635(3) 0.0412(7) Uani 1 1 d . .
H5 H 0.9110 0.5661 0.9037 0.049 Uiso 1 1 calc R U
C6 C 1.0416(4) 0.5305(3) 0.7579(2) 0.0360(6) Uani 1 1 d . .
C7 C 0.8510(4) 0.3564(3) 0.6100(2) 0.0402(7) Uani 1 1 d . .
C8 C 0.7928(4) 0.2194(3) 0.5854(2) 0.0361(6) Uani 1 1 d . .
H8 H 0.8443 0.1658 0.5148 0.043 Uiso 1 1 calc R U
C9 C 0.8750(4) 0.1920(2) 0.6863(2) 0.0317(6) Uani 1 1 d . .
H9 H 0.9611 0.1244 0.6598 0.038 Uiso 1 1 calc R U
C10 C 0.9839(4) 0.3124(3) 0.7608(2) 0.0355(6) Uani 1 1 d . .
C11 C 0.5809(4) 0.1908(3) 0.5831(3) 0.0418(7) Uani 1 1 d . .
H11A H 0.5181 0.2669 0.6212 0.050 Uiso 1 1 calc R U
H11B H 0.5278 0.1518 0.5058 0.050 Uiso 1 1 calc R U
C12 C 0.3698(4) 0.0793(3) 0.6697(3) 0.0511(8) Uani 1 1 d . .
H12A H 0.3250 0.1562 0.7204 0.077 Uiso 1 1 calc R U
H12B H 0.3660 0.0172 0.7049 0.077 Uiso 1 1 calc R U
H12C H 0.2912 0.0488 0.6009 0.077 Uiso 1 1 calc R U
C13 C 0.7050(4) 0.1467(2) 0.7399(2) 0.0301(6) Uani 1 1 d . .
C14 C 0.6343(4) 0.2602(3) 0.8363(2) 0.0345(6) Uani 1 1 d . .
C15 C 0.4850(6) 0.3309(4) 1.0081(3) 0.0636(11) Uani 1 1 d . .
H15A H 0.5792 0.3994 1.0416 0.095 Uiso 1 1 calc R U
H15B H 0.4411 0.3003 1.0652 0.095 Uiso 1 1 calc R U
H15C H 0.3813 0.3598 0.9762 0.095 Uiso 1 1 calc R U
C16 C 0.7461(4) 0.0387(3) 0.7802(2) 0.0391(6) Uani 1 1 d . .
H16A H 0.8525 0.0659 0.8354 0.047 Uiso 1 1 calc R U
H16B H 0.6378 0.0205 0.8181 0.047 Uiso 1 1 calc R U
C17 C 0.7894(4) -0.0807(3) 0.6863(3) 0.0419(7) Uani 1 1 d . .
C18 C 0.7101(7) -0.3006(4) 0.6048(5) 0.0830(14) Uani 1 1 d . .
H18A H 0.7225 -0.2970 0.5307 0.124 Uiso 1 1 calc R U
H18B H 0.6074 -0.3603 0.6024 0.124 Uiso 1 1 calc R U
H18C H 0.8247 -0.3266 0.6290 0.124 Uiso 1 1 calc R U
N1 N 0.9725(3) 0.4005(2) 0.70705(19) 0.0357(5) Uani 1 1 d . .
N2 N 0.5642(3) 0.1035(2) 0.64366(19) 0.0346(5) Uani 1 1 d . .
O1 O 0.8025(4) 0.4198(2) 0.5576(2) 0.0635(7) Uani 1 1 d . .
O2 O 1.0691(3) 0.3315(2) 0.84919(19) 0.0488(5) Uani 1 1 d . .
O3 O 0.6316(3) 0.36361(19) 0.83057(19) 0.0496(6) Uani 1 1 d . .
O4 O 0.5660(3) 0.2297(2) 0.91964(17) 0.0462(5) Uani 1 1 d . .
O5 O 0.9131(4) -0.0913(2) 0.6230(3) 0.0745(8) Uani 1 1 d . .
O6 O 0.6734(4) -0.1766(2) 0.6841(2) 0.0603(7) Uani 1 1 d . .

loop_
_atom_site_aniso_label
_atom_site_aniso_U_11
_atom_site_aniso_U_22
_atom_site_aniso_U_33
_atom_site_aniso_U_23
_atom_site_aniso_U_13
_atom_site_aniso_U_12
Br1 0.0760(3) 0.0395(2) 0.0600(3) 0.01897(17) 0.00163(18) -0.01710(16)
C1 0.061(2) 0.0419(16) 0.0374(15) 0.0150(13) 0.0146(14) -0.0026(14)
C2 0.057(2) 0.0462(17) 0.0471(17) 0.0239(15) 0.0107(15) -0.0090(14)
C3 0.0416(16) 0.0356(15) 0.0476(17) 0.0194(13) -0.0040(13) -0.0073(12)
C4 0.0521(18) 0.0378(16) 0.0407(16) 0.0115(13) 0.0121(14) -0.0069(13)
C5 0.0433(17) 0.0396(16) 0.0418(16) 0.0166(13) 0.0119(13) -0.0082(12)
C6 0.0374(15) 0.0342(14) 0.0380(14) 0.0159(12) 0.0028(12) -0.0038(11)
C7 0.0553(19) 0.0350(15) 0.0313(14) 0.0137(12) 0.0056(13) -0.0015(13)
C8 0.0461(17) 0.0321(13) 0.0292(13) 0.0099(11) 0.0067(12) 0.0014(11)
C9 0.0299(14) 0.0293(13) 0.0384(14) 0.0142(11) 0.0067(11) 0.0062(10)
C10 0.0282(14) 0.0380(15) 0.0443(16) 0.0194(12) 0.0041(12) 0.0038(11)
C11 0.0473(18) 0.0367(15) 0.0409(15) 0.0137(12) -0.0053(13) 0.0067(13)
C12 0.0336(17) 0.055(2) 0.0554(19) 0.0096(16) 0.0045(14) -0.0016(14)
C13 0.0291(13) 0.0279(12) 0.0348(13) 0.0125(11) 0.0043(11) 0.0035(10)
C14 0.0283(14) 0.0362(15) 0.0378(15) 0.0115(12) 0.0033(11) 0.0029(11)
C15 0.071(2) 0.077(3) 0.0418(18) 0.0148(17) 0.0231(17) 0.032(2)
C16 0.0474(17) 0.0329(14) 0.0414(15) 0.0182(12) 0.0057(13) 0.0051(12)
C17 0.0460(18) 0.0332(15) 0.0529(18) 0.0220(13) 0.0023(15) 0.0110(12)
C18 0.088(3) 0.0317(18) 0.115(4) 0.010(2) -0.004(3) 0.0086(19)
N1 0.0412(13) 0.0318(12) 0.0354(12) 0.0142(10) 0.0032(10) -0.0018(10)
N2 0.0297(12) 0.0339(12) 0.0387(12) 0.0116(10) 0.0012(9) 0.0007(9)
O1 0.102(2) 0.0473(13) 0.0484(13) 0.0305(11) -0.0170(13) -0.0119(13)
O2 0.0470(12) 0.0502(13) 0.0534(13) 0.0264(11) -0.0152(11) -0.0045(10)
O3 0.0589(14) 0.0321(11) 0.0573(13) 0.0131(10) 0.0196(11) 0.0107(9)
O4 0.0526(13) 0.0489(13) 0.0396(11) 0.0165(10) 0.0157(10) 0.0132(10)
O5 0.087(2) 0.0437(14) 0.093(2) 0.0191(13) 0.0512(17) 0.0185(13)
O6 0.0598(15) 0.0317(11) 0.0870(18) 0.0180(12) 0.0107(13) 0.0037(10)

loop_
_atom_type_symbol
_atom_type_description
_atom_type_scat_dispersion_real
_atom_type_scat_dispersion_imag
_atom_type_scat_source
C C 0.0033 0.0016 'International Tables Vol C Tables 4.2.6.8 and 6.1.1.4'
H H 0.0000 0.0000 'International Tables Vol C Tables 4.2.6.8 and 6.1.1.4'
N N 0.0061 0.0033 'International Tables Vol C Tables 4.2.6.8 and 6.1.1.4'
O O 0.0106 0.0060 'International Tables Vol C Tables 4.2.6.8 and 6.1.1.4'
Br Br -0.2901 2.4595 'International Tables Vol C Tables 4.2.6.8 and 6.1.1.4'

loop_
_geom_angle_atom_site_label_1
_geom_angle_atom_site_label_2
_geom_angle_atom_site_label_3
_geom_angle
C6 C1 C2 119.3(3)
C3 C2 C1 119.6(3)
C2 C3 C4 121.3(3)
C2 C3 Br1 119.3(2)
C4 C3 Br1 119.4(2)
C3 C4 C5 119.1(3)
C6 C5 C4 119.7(3)
C5 C6 C1 121.0(3)
C5 C6 N1 119.9(2)
C1 C6 N1 119.0(3)
O1 C7 N1 124.3(3)
O1 C7 C8 127.2(3)
N1 C7 C8 108.5(2)
C7 C8 C11 114.0(2)
C7 C8 C9 104.9(2)
C11 C8 C9 105.7(2)
C10 C9 C8 105.8(2)
C10 C9 C13 115.9(2)
C8 C9 C13 106.2(2)
O2 C10 N1 124.8(3)
O2 C10 C9 127.4(3)
N1 C10 C9 107.8(2)
N2 C11 C8 103.2(2)
N2 C13 C16 110.7(2)
N2 C13 C14 109.4(2)
C16 C13 C14 111.6(2)
N2 C13 C9 101.2(2)
C16 C13 C9 113.6(2)
C14 C13 C9 109.8(2)
O3 C14 O4 124.2(2)
O3 C14 C13 122.3(2)
O4 C14 C13 113.3(2)
C17 C16 C13 113.8(2)
O5 C17 O6 123.0(3)
O5 C17 C16 126.2(3)
O6 C17 C16 110.8(3)
C7 N1 C10 112.4(2)
C7 N1 C6 122.2(2)
C10 N1 C6 124.0(2)
C11 N2 C12 113.0(2)
C11 N2 C13 108.1(2)
C12 N2 C13 116.4(2)
C14 O4 C15 115.5(3)
C17 O6 C18 116.9(3)

loop_
_geom_bond_atom_site_label_1
_geom_bond_atom_site_label_2
_geom_bond_distance
Br1 C3 1.900(3)
C1 C6 1.378(4)
C1 C2 1.382(4)
C2 C3 1.376(5)
C3 C4 1.378(4)
C4 C5 1.384(4)
C5 C6 1.377(4)
C6 N1 1.434(4)
C7 O1 1.198(4)
C7 N1 1.396(4)
C7 C8 1.505(4)
C8 C11 1.521(4)
C8 C9 1.527(4)
C9 C10 1.507(4)
C9 C13 1.555(4)
C10 O2 1.197(3)
C10 N1 1.402(4)
C11 N2 1.457(4)
C12 N2 1.465(4)
C13 N2 1.472(3)
C13 C16 1.528(4)
C13 C14 1.547(4)
C14 O3 1.205(3)
C14 O4 1.320(4)
C15 O4 1.450(4)
C16 C17 1.506(4)
C17 O5 1.191(4)
C17 O6 1.320(4)
C18 O6 1.453(4)
